data_1562119
loop_
_publ_author_name
'Lin, Shengjia'
'Wang, Lucia'
'Sharma, Abhishek'

_publ_section_title
;
 Acrylic boronate: a multifunctional C3 building block for catalytic
 synthesis of rare organoborons and chemoselective heterobifunctional
 ligations.
;
_journal_issue 22
_journal_name_full 'Chemical science'
_journal_page_first 7924
_journal_page_last 7929
_journal_paper_doi 10.1039/d1sc00905b
_journal_volume 12
_journal_year 2021
_chemical_formula_moiety 'C15 H16 B N3 O4'
_chemical_formula_sum 'C15 H16 B N3 O4'
_chemical_formula_weight 313.12
_space_group_crystal_system monoclinic
_space_group_IT_number 14
_space_group_name_Hall '-P 2ybc'
_space_group_name_H-M_alt 'P 1 21/c 1'
_atom_sites_solution_hydrogens geom
_audit_creation_date 2019-01-30
_audit_creation_method
;
Olex2 1.2
(compiled 2018.05.29 svn.r3510 for OlexSys, GUI svn.r5506)
;
_audit_update_record
;
2021-02-05 deposited with the CCDC.	2021-04-26 downloaded from the CCDC.
;
_cell_angle_alpha 90
_cell_angle_beta 94.045(6)
_cell_angle_gamma 90
_cell_formula_units_Z 4
_cell_length_a 11.1651(7)
_cell_length_b 10.4907(6)
_cell_length_c 12.5832(6)
_cell_measurement_reflns_used 1419
_cell_measurement_temperature 99.95(13)
_cell_measurement_theta_max 71.7320
_cell_measurement_theta_min 5.4880
_cell_volume 1470.20(14)
_computing_cell_refinement 'CrysAlisPro 1.171.39.46 (Rigaku OD, 2018)'
_computing_data_collection 'CrysAlisPro 1.171.39.46 (Rigaku OD, 2018)'
_computing_data_reduction 'CrysAlisPro 1.171.39.46 (Rigaku OD, 2018)'
_computing_molecular_graphics 'Olex2 (Dolomanov et al., 2009)'
_computing_publication_material 'Olex2 (Dolomanov et al., 2009)'
_computing_structure_refinement 'SHELXL-2018/3 (Sheldrick, 2018)'
_diffrn_ambient_environment N~2~
_diffrn_ambient_temperature 99.95(13)
_diffrn_detector 'CCD plate'
_diffrn_detector_area_resol_mean 8.0549
_diffrn_detector_type EosS2
_diffrn_measured_fraction_theta_full 0.996
_diffrn_measured_fraction_theta_max 0.986
_diffrn_measurement_details
;
List of Runs (angles in degrees, time in seconds):

  # Type    Start    End  Width  t~exp~   \w     \q     \k     \f   Frames
#--------------------------------------------------------------------------
  1  \w   -108.00 -15.00   1.00    6.00    --  -37.78 -19.00 -60.00   93
  2  \w    -94.00 -50.00   1.00    6.00    --  -37.78 178.00-180.00   44
  3  \w   -108.00  -8.00   1.00    6.00    --  -37.78 -19.00  30.00  100
  4  \w     51.00  76.00   1.00    6.00    --   37.78 -99.00 -30.00   25
  5  \w     14.00  75.00   1.00    6.00    --   37.78 -99.00  90.00   61
  6  \w      3.00  77.00   1.00    6.00    --   37.78 -99.00 -90.00   74
  7  \w     73.00  98.00   1.00    6.00    --   37.78 178.00  90.00   25
  8  \w     15.00  94.00   1.00    6.00    --   37.78  77.00-180.00   79
  9  \w     43.00 130.00   1.00   30.00    --  111.00 -30.00   0.00   87
 10  \w    140.00 171.00   1.00   30.00    --  111.00  45.00  30.00   31
 11  \w     63.00 106.00   1.00   30.00    --  111.00 -94.00-180.00   43
 12  \w     41.00  67.00   1.00   30.00    --  111.00 -15.00 -30.00   26
 13  \w     41.00 121.00   1.00   30.00    --  111.00 -30.00-120.00   80
 14  \w     82.00 117.00   1.00   30.00    --  111.00 -61.00 120.00   35
 15  \w     44.00  69.00   1.00   30.00    --  111.00 -87.00   2.81   25
 16  \w     94.00 159.00   1.00   30.00    --  111.00  45.00  60.00   65
 17  \w     44.00  70.00   1.00   30.00    --  111.00 -30.00  60.00   26
 18  \w     92.00 156.00   1.00   30.00    --  111.00  30.00 -30.00   64
 19  \w     73.00 109.00   1.00   30.00    --  111.00-111.00 -90.00   36
 20  \w     67.00  93.00   1.00   30.00    --  111.00 178.00 -30.00   26
 21  \w     65.00  91.00   1.00   30.00    --  111.00 -94.00 -30.00   26
 22  \w     95.00 125.00   1.00   30.00    --  111.00  45.00  30.00   30
 23  \w     48.00  90.00   1.00   30.00    --  111.00 -30.00 150.00   42
 24  \w     48.00  88.00   1.00   30.00    --  111.00 -94.00  60.00   40
 25  \w     93.00 119.00   1.00   30.00    --  111.00 -77.00-150.00   26
 26  \w    105.00 130.00   1.00   30.00    --  111.00 -15.00 -30.00   25
 27  \w     47.00  73.00   1.00   30.00    --  111.00 -94.00 150.00   26
 28  \w     88.00 113.00   1.00   30.00    --  111.00-111.00 -60.00   25
 29  \w     47.00  81.00   1.00   30.00    --  111.00 -45.00  90.00   34
 30  \w     84.00 121.00   1.00   30.00    --  111.00 -45.00  90.00   37
 31  \w     87.00 113.00   1.00   30.00    --  111.00-111.00 150.00   26
 32  \w     66.00  71.00   1.00   30.00    --  111.00-111.00   0.00    5
;
_diffrn_measurement_device 'four-circle diffractometer'
_diffrn_measurement_device_type 'SuperNova, Dual, Cu at home/near, EosS2'
_diffrn_measurement_method '\w scans'
_diffrn_orient_matrix_type 'CrysAlisPro convention (1999,Acta A55,543-557)'
_diffrn_orient_matrix_UB_11 0.0764894000
_diffrn_orient_matrix_UB_12 -0.0151911000
_diffrn_orient_matrix_UB_13 0.1060122000
_diffrn_orient_matrix_UB_21 0.1147750000
_diffrn_orient_matrix_UB_22 -0.0031197000
_diffrn_orient_matrix_UB_23 -0.0610901000
_diffrn_orient_matrix_UB_31 0.0103684000
_diffrn_orient_matrix_UB_32 0.1460409000
_diffrn_orient_matrix_UB_33 0.0096398000
_diffrn_radiation_monochromator mirror
_diffrn_radiation_probe x-ray
_diffrn_radiation_type CuK\a
_diffrn_radiation_wavelength 1.54184
_diffrn_reflns_av_unetI/netI 0.1125
_diffrn_reflns_Laue_measured_fraction_full 0.996
_diffrn_reflns_Laue_measured_fraction_max 0.986
_diffrn_reflns_limit_h_max 13
_diffrn_reflns_limit_h_min -13
_diffrn_reflns_limit_k_max 12
_diffrn_reflns_limit_k_min -12
_diffrn_reflns_limit_l_max 15
_diffrn_reflns_limit_l_min -15
_diffrn_reflns_number 3232
_diffrn_reflns_point_group_measured_fraction_full 0.996
_diffrn_reflns_point_group_measured_fraction_max 0.986
_diffrn_reflns_theta_full 67.684
_diffrn_reflns_theta_max 72.646
_diffrn_reflns_theta_min 3.969
_diffrn_source 'micro-focus sealed X-ray tube'
_diffrn_source_type 'SuperNova (Cu) X-ray Source'
_exptl_absorpt_coefficient_mu 0.853
_exptl_absorpt_correction_T_max 0.987
_exptl_absorpt_correction_T_min 0.957
_exptl_absorpt_correction_type analytical
_exptl_absorpt_process_details
;
CrysAlisPro 1.171.39.46 (Rigaku Oxford Diffraction, 2018)
Analytical numeric absorption correction using a multifaceted crystal
			model based on expressions derived by R.C. Clark & J.S. Reid.
(Clark, R. C. & Reid, J. S. (1995). Acta Cryst. A51, 887-897)
Empirical absorption correction using spherical harmonics,
 implemented in SCALE3 ABSPACK scaling algorithm.
;
_exptl_crystal_colour colourless
_exptl_crystal_colour_primary colourless
_exptl_crystal_density_diffrn 1.415
_exptl_crystal_description irregular
_exptl_crystal_F_000 656
_exptl_crystal_size_max 0.085
_exptl_crystal_size_mid 0.03
_exptl_crystal_size_min 0.017
_refine_diff_density_max 0.326
_refine_diff_density_min -0.290
_refine_diff_density_rms 0.062
_refine_ls_extinction_method none
_refine_ls_goodness_of_fit_ref 1.024
_refine_ls_hydrogen_treatment constr
_refine_ls_matrix_type full
_refine_ls_number_parameters 211
_refine_ls_number_reflns 3232
_refine_ls_number_restraints 0
_refine_ls_restrained_S_all 1.024
_refine_ls_R_factor_all 0.0884
_refine_ls_R_factor_gt 0.0531
_refine_ls_shift/su_max 0.000
_refine_ls_shift/su_mean 0.000
_refine_ls_structure_factor_coef Fsqd
_refine_ls_weighting_details 'w=1/[\s^2^(Fo^2^)+(0.0200P)^2^] where P=(Fo^2^+2Fc^2^)/3'
_refine_ls_weighting_scheme calc
_refine_ls_wR_factor_gt 0.0946
_refine_ls_wR_factor_ref 0.0991
_reflns_Friedel_coverage 0.000
_reflns_number_gt 1923
_reflns_number_total 3232
_reflns_threshold_expression 'I > 2\s(I)'
_twin_special_details
;
Component 2 rotated by 179.9940\% 
 around [1.00 0.00 -0.00] (reciprocal) or [1.00 0.00 0.06] (direct)
;
_cod_data_source_file d1sc00905b2.cif
_cod_data_source_block shengjia1
_cod_depositor_comments 'Adding full bibliography for 1562119--1562120.cif.'
_cod_database_code 1562119
_shelx_shelxl_version_number 2018/3
_chemical_oxdiff_formula 'C15 H16 B N3 O4'
_shelx_space_group_comment
;
The symmetry employed for this shelxl refinement is uniquely defined
by the following loop, which should always be used as a source of
symmetry information in preference to the above space-group names.
They are only intended as comments.
;
_olex2_refinement_description
;
1. Twinned data refinement
 Scales: 0.741(2)
 0.259(2)
2. Fixed Uiso
 At 1.2 times of:
  All C(H) groups, All C(H,H) groups
 At 1.5 times of:
  All C(H,H,H) groups
3.a Secondary CH2 refined with riding coordinates:
 C13(H13A,H13B), C17(H17A,H17B)
3.b Aromatic/amide H refined with riding coordinates:
 C32(H32), C33(H33), C34(H34), C35(H35), C36(H36), C5(H5)
3.c Idealised Me refined as rotating group:
 C21(H21A,H21B,H21C), C41(H41A,H41B,H41C)
;
_olex2_submission_special_instructions 'No special instructions were received'
_oxdiff_exptl_absorpt_empirical_details
;
Empirical correction (ABSPACK) includes:
- Absorption correction using spherical harmonics
- Frame scaling
;
_oxdiff_exptl_absorpt_empirical_full_max 1.293
_oxdiff_exptl_absorpt_empirical_full_min 0.778
_oxdiff_twin_integration_method simultaneous
_oxdiff_twin_items 2

loop_
_space_group_symop_operation_xyz
'x, y, z'
'-x, y+1/2, -z+1/2'
'-x, -y, -z'
'x, -y-1/2, z-1/2'

loop_
_atom_site_label
_atom_site_type_symbol
_atom_site_fract_x
_atom_site_fract_y
_atom_site_fract_z
_atom_site_U_iso_or_equiv
_atom_site_adp_type
_atom_site_occupancy
_atom_site_site_symmetry_order
_atom_site_calc_flag
_atom_site_refinement_flags_posn
_atom_site_refinement_flags_adp
_atom_site_refinement_flags_occupancy
_atom_site_disorder_assembly
_atom_site_disorder_group
C1 C 0.6702(3) 0.5870(3) 0.4735(2) 0.0174(6) Uani 1 1 d . . . . .
B11 B 0.5870(3) 0.6971(3) 0.4258(3) 0.0189(7) Uani 1 1 d . . . . .
N12 N 0.6502(2) 0.7993(2) 0.34914(19) 0.0172(5) Uani 1 1 d . . . . .
C13 C 0.6854(3) 0.9057(3) 0.4215(2) 0.0205(6) Uani 1 1 d . . . . .
H13A H 0.669568 0.988639 0.385743 0.025 Uiso 1 1 calc R . . . .
H13B H 0.771810 0.900495 0.444791 0.025 Uiso 1 1 calc R . . . .
C14 C 0.6090(3) 0.8912(3) 0.5161(2) 0.0204(7) Uani 1 1 d . . . . .
O15 O 0.6066(2) 0.9665(2) 0.58868(17) 0.0285(6) Uani 1 1 d . . . . .
O16 O 0.54728(19) 0.78339(19) 0.50932(16) 0.0215(5) Uani 1 1 d . . . . .
C17 C 0.5484(3) 0.8325(3) 0.2700(2) 0.0195(7) Uani 1 1 d . . . . .
H17A H 0.577247 0.841385 0.197759 0.023 Uiso 1 1 calc R . . . .
H17B H 0.510470 0.913673 0.289643 0.023 Uiso 1 1 calc R . . . .
C18 C 0.4605(3) 0.7243(3) 0.2732(2) 0.0194(6) Uani 1 1 d . . . . .
O19 O 0.3733(2) 0.7090(2) 0.21097(18) 0.0276(5) Uani 1 1 d . . . . .
O20 O 0.4875(2) 0.64815(19) 0.35582(17) 0.0219(5) Uani 1 1 d . . . . .
C21 C 0.7522(3) 0.7435(3) 0.2938(2) 0.0228(7) Uani 1 1 d . . . . .
H21A H 0.781700 0.806325 0.244248 0.034 Uiso 1 1 calc GR . . . .
H21B H 0.724612 0.667277 0.254207 0.034 Uiso 1 1 calc GR . . . .
H21C H 0.817236 0.720226 0.346638 0.034 Uiso 1 1 calc GR . . . .
N2 N 0.7604(2) 0.6147(2) 0.5478(2) 0.0194(6) Uani 1 1 d . . . . .
N3 N 0.8090(2) 0.4985(2) 0.5767(2) 0.0203(6) Uani 1 1 d . . . . .
C31 C 0.9060(3) 0.4949(3) 0.6574(2) 0.0195(6) Uani 1 1 d . . . . .
C32 C 1.0074(3) 0.5690(3) 0.6437(3) 0.0251(7) Uani 1 1 d . . . . .
H32 H 1.013340 0.617907 0.580712 0.030 Uiso 1 1 calc R . . . .
C33 C 1.0998(3) 0.5700(3) 0.7240(3) 0.0289(8) Uani 1 1 d . . . . .
H33 H 1.169266 0.620545 0.716280 0.035 Uiso 1 1 calc R . . . .
C34 C 1.0910(3) 0.4984(3) 0.8143(3) 0.0279(7) Uani 1 1 d . . . . .
H34 H 1.154539 0.499711 0.868645 0.034 Uiso 1 1 calc R . . . .
C35 C 0.9903(3) 0.4239(3) 0.8271(3) 0.0300(8) Uani 1 1 d . . . . .
H35 H 0.984608 0.374343 0.889731 0.036 Uiso 1 1 calc R . . . .
C36 C 0.8976(3) 0.4228(3) 0.7468(3) 0.0259(7) Uani 1 1 d . . . . .
H36 H 0.828429 0.371735 0.754429 0.031 Uiso 1 1 calc R . . . .
C4 C 0.7538(3) 0.4014(3) 0.5231(2) 0.0202(6) Uani 1 1 d . . . . .
C41 C 0.7872(3) 0.2638(3) 0.5378(3) 0.0260(7) Uani 1 1 d . . . . .
H41A H 0.873779 0.256864 0.555888 0.039 Uiso 1 1 calc GR . . . .
H41B H 0.766193 0.217152 0.471622 0.039 Uiso 1 1 calc GR . . . .
H41C H 0.743510 0.227487 0.595492 0.039 Uiso 1 1 calc GR . . . .
C5 C 0.6649(3) 0.4549(3) 0.4559(2) 0.0211(7) Uani 1 1 d . . . . .
H5 H 0.610554 0.411001 0.407215 0.025 Uiso 1 1 calc R . . . .

loop_
_atom_site_aniso_label
_atom_site_aniso_U_11
_atom_site_aniso_U_22
_atom_site_aniso_U_33
_atom_site_aniso_U_23
_atom_site_aniso_U_13
_atom_site_aniso_U_12
C1 0.0211(14) 0.0206(15) 0.0106(13) 0.0034(12) 0.0011(13) -0.0012(12)
B11 0.0217(17) 0.0193(16) 0.0150(16) -0.0010(15) -0.0029(15) -0.0010(14)
N12 0.0194(12) 0.0217(13) 0.0104(11) 0.0018(11) 0.0006(11) -0.0016(11)
C13 0.0229(15) 0.0194(15) 0.0190(15) -0.0010(13) 0.0008(13) -0.0031(13)
C14 0.0209(15) 0.0270(16) 0.0123(14) -0.0005(13) -0.0050(13) 0.0079(13)
O15 0.0321(13) 0.0338(13) 0.0187(11) -0.0095(10) -0.0047(10) 0.0088(10)
O16 0.0245(10) 0.0259(11) 0.0143(10) 0.0002(9) 0.0030(9) 0.0033(9)
C17 0.0243(16) 0.0242(14) 0.0096(14) 0.0042(12) -0.0021(13) 0.0015(13)
C18 0.0205(15) 0.0249(16) 0.0121(14) 0.0012(13) -0.0021(13) 0.0016(13)
O19 0.0232(12) 0.0380(13) 0.0204(11) 0.0012(11) -0.0060(10) -0.0031(11)
O20 0.0201(11) 0.0277(11) 0.0175(10) 0.0051(10) -0.0019(9) -0.0053(9)
C21 0.0206(14) 0.0300(15) 0.0185(15) 0.0000(13) 0.0071(13) -0.0020(14)
N2 0.0239(13) 0.0168(11) 0.0171(13) 0.0017(11) 0.0001(12) 0.0017(11)
N3 0.0237(13) 0.0181(12) 0.0187(13) 0.0025(11) -0.0014(11) -0.0003(11)
C31 0.0208(15) 0.0176(14) 0.0197(15) -0.0034(13) -0.0006(13) 0.0031(13)
C32 0.0297(17) 0.0235(15) 0.0220(16) -0.0001(14) 0.0025(14) -0.0045(15)
C33 0.0234(17) 0.0301(17) 0.0331(19) -0.0021(15) 0.0016(16) -0.0048(15)
C34 0.0280(16) 0.0249(16) 0.0297(18) -0.0031(15) -0.0061(16) 0.0036(15)
C35 0.037(2) 0.0276(17) 0.0243(17) 0.0073(15) -0.0043(17) -0.0009(16)
C36 0.0289(18) 0.0263(16) 0.0221(16) 0.0045(15) -0.0005(15) -0.0013(14)
C4 0.0227(15) 0.0193(15) 0.0189(14) -0.0020(13) 0.0043(13) -0.0005(13)
C41 0.0318(17) 0.0208(15) 0.0252(17) -0.0016(14) -0.0003(15) -0.0014(14)
C5 0.0209(15) 0.0254(15) 0.0166(15) -0.0024(13) -0.0028(13) -0.0029(13)

loop_
_atom_type_symbol
_atom_type_description
_atom_type_scat_dispersion_real
_atom_type_scat_dispersion_imag
_atom_type_scat_source
C C 0.0181 0.0091 'International Tables Vol C Tables 4.2.6.8 and 6.1.1.4'
H H 0.0000 0.0000 'International Tables Vol C Tables 4.2.6.8 and 6.1.1.4'
B B 0.0090 0.0039 'International Tables Vol C Tables 4.2.6.8 and 6.1.1.4'
N N 0.0311 0.0180 'International Tables Vol C Tables 4.2.6.8 and 6.1.1.4'
O O 0.0492 0.0322 'International Tables Vol C Tables 4.2.6.8 and 6.1.1.4'

loop_
_exptl_crystal_face_index_h
_exptl_crystal_face_index_k
_exptl_crystal_face_index_l
_exptl_crystal_face_perp_dist
0 7 1 0.0533
7 0 -2 0.0153
0 -7 -1 0.0287
-7 0 2 0.0114
1 0 8 0.0100
-1 1 -8 0.0057

loop_
_geom_angle_atom_site_label_1
_geom_angle_atom_site_label_2
_geom_angle_atom_site_label_3
_geom_angle
_geom_angle_site_symmetry_1
_geom_angle_site_symmetry_3
_geom_angle_publ_flag
N2 C1 B11 119.7(3) . . ?
N2 C1 C5 110.0(3) . . ?
C5 C1 B11 130.2(3) . . ?
C1 B11 N12 116.0(3) . . ?
O16 B11 C1 112.1(2) . . ?
O16 B11 N12 100.4(2) . . ?
O20 B11 C1 112.1(2) . . ?
O20 B11 N12 102.5(2) . . ?
O20 B11 O16 113.0(3) . . ?
C13 N12 B11 103.8(2) . . ?
C13 N12 C17 113.0(2) . . ?
C13 N12 C21 113.9(2) . . ?
C17 N12 B11 101.9(2) . . ?
C21 N12 B11 113.1(2) . . ?
C21 N12 C17 110.4(2) . . ?
N12 C13 H13A 110.6 . . ?
N12 C13 H13B 110.6 . . ?
N12 C13 C14 105.5(2) . . ?
H13A C13 H13B 108.8 . . ?
C14 C13 H13A 110.6 . . ?
C14 C13 H13B 110.6 . . ?
O15 C14 C13 124.7(3) . . ?
O15 C14 O16 124.6(3) . . ?
O16 C14 C13 110.7(2) . . ?
C14 O16 B11 112.8(2) . . ?
N12 C17 H17A 110.6 . . ?
N12 C17 H17B 110.6 . . ?
N12 C17 C18 105.8(2) . . ?
H17A C17 H17B 108.7 . . ?
C18 C17 H17A 110.6 . . ?
C18 C17 H17B 110.6 . . ?
O19 C18 C17 125.2(3) . . ?
O19 C18 O20 123.5(3) . . ?
O20 C18 C17 111.3(2) . . ?
C18 O20 B11 112.4(2) . . ?
N12 C21 H21A 109.5 . . ?
N12 C21 H21B 109.5 . . ?
N12 C21 H21C 109.5 . . ?
H21A C21 H21B 109.5 . . ?
H21A C21 H21C 109.5 . . ?
H21B C21 H21C 109.5 . . ?
C1 N2 N3 104.7(2) . . ?
N2 N3 C31 118.5(2) . . ?
C4 N3 N2 112.3(2) . . ?
C4 N3 C31 129.2(3) . . ?
C32 C31 N3 118.5(3) . . ?
C36 C31 N3 120.5(3) . . ?
C36 C31 C32 121.0(3) . . ?
C31 C32 H32 120.6 . . ?
C33 C32 C31 118.7(3) . . ?
C33 C32 H32 120.6 . . ?
C32 C33 H33 119.9 . . ?
C34 C33 C32 120.3(3) . . ?
C34 C33 H33 119.9 . . ?
C33 C34 H34 119.6 . . ?
C33 C34 C35 120.7(3) . . ?
C35 C34 H34 119.6 . . ?
C34 C35 H35 120.4 . . ?
C34 C35 C36 119.1(3) . . ?
C36 C35 H35 120.4 . . ?
C31 C36 C35 120.1(3) . . ?
C31 C36 H36 119.9 . . ?
C35 C36 H36 119.9 . . ?
N3 C4 C41 124.4(3) . . ?
N3 C4 C5 106.5(3) . . ?
C5 C4 C41 129.1(3) . . ?
C4 C41 H41A 109.5 . . ?
C4 C41 H41B 109.5 . . ?
C4 C41 H41C 109.5 . . ?
H41A C41 H41B 109.5 . . ?
H41A C41 H41C 109.5 . . ?
H41B C41 H41C 109.5 . . ?
C1 C5 H5 126.7 . . ?
C4 C5 C1 106.5(3) . . ?
C4 C5 H5 126.7 . . ?

loop_
_geom_bond_atom_site_label_1
_geom_bond_atom_site_label_2
_geom_bond_distance
_geom_bond_site_symmetry_2
_geom_bond_publ_flag
C1 B11 1.575(4) . ?
C1 N2 1.356(4) . ?
C1 C5 1.404(4) . ?
B11 N12 1.635(4) . ?
B11 O16 1.479(4) . ?
B11 O20 1.461(4) . ?
N12 C13 1.476(4) . ?
N12 C17 1.498(4) . ?
N12 C21 1.496(4) . ?
C13 H13A 0.9900 . ?
C13 H13B 0.9900 . ?
C13 C14 1.520(4) . ?
C14 O15 1.209(4) . ?
C14 O16 1.324(4) . ?
C17 H17A 0.9900 . ?
C17 H17B 0.9900 . ?
C17 C18 1.503(4) . ?
C18 O19 1.216(4) . ?
C18 O20 1.328(3) . ?
C21 H21A 0.9800 . ?
C21 H21B 0.9800 . ?
C21 H21C 0.9800 . ?
N2 N3 1.373(3) . ?
N3 C31 1.432(4) . ?
N3 C4 1.347(4) . ?
C31 C32 1.394(4) . ?
C31 C36 1.365(4) . ?
C32 H32 0.9500 . ?
C32 C33 1.393(5) . ?
C33 H33 0.9500 . ?
C33 C34 1.371(5) . ?
C34 H34 0.9500 . ?
C34 C35 1.388(5) . ?
C35 H35 0.9500 . ?
C35 C36 1.394(5) . ?
C36 H36 0.9500 . ?
C4 C41 1.499(4) . ?
C4 C5 1.377(4) . ?
C41 H41A 0.9800 . ?
C41 H41B 0.9800 . ?
C41 H41C 0.9800 . ?
C5 H5 0.9500 . ?

loop_
_geom_torsion_atom_site_label_1
_geom_torsion_atom_site_label_2
_geom_torsion_atom_site_label_3
_geom_torsion_atom_site_label_4
_geom_torsion
_geom_torsion_site_symmetry_1
_geom_torsion_site_symmetry_2
_geom_torsion_site_symmetry_3
_geom_torsion_site_symmetry_4
_geom_torsion_publ_flag
C1 B11 N12 C13 -95.9(3) . . . . ?
C1 B11 N12 C17 146.5(3) . . . . ?
C1 B11 N12 C21 28.1(3) . . . . ?
C1 B11 O16 C14 101.2(3) . . . . ?
C1 B11 O20 C18 -143.8(3) . . . . ?
C1 N2 N3 C31 -178.4(3) . . . . ?
C1 N2 N3 C4 0.5(3) . . . . ?
B11 C1 N2 N3 176.3(3) . . . . ?
B11 C1 C5 C4 -175.9(3) . . . . ?
B11 N12 C13 C14 -19.7(3) . . . . ?
B11 N12 C17 C18 -21.3(3) . . . . ?
N12 B11 O16 C14 -22.6(3) . . . . ?
N12 B11 O20 C18 -18.8(3) . . . . ?
N12 C13 C14 O15 -174.5(3) . . . . ?
N12 C13 C14 O16 6.9(3) . . . . ?
N12 C17 C18 O19 -170.5(3) . . . . ?
N12 C17 C18 O20 11.6(3) . . . . ?
C13 N12 C17 C18 -132.1(3) . . . . ?
C13 C14 O16 B11 11.4(3) . . . . ?
O15 C14 O16 B11 -167.3(3) . . . . ?
O16 B11 N12 C13 25.1(3) . . . . ?
O16 B11 N12 C17 -92.5(2) . . . . ?
O16 B11 N12 C21 149.1(2) . . . . ?
O16 B11 O20 C18 88.4(3) . . . . ?
C17 N12 C13 C14 89.8(3) . . . . ?
C17 C18 O20 B11 5.6(4) . . . . ?
O19 C18 O20 B11 -172.3(3) . . . . ?
O20 B11 N12 C13 141.7(2) . . . . ?
O20 B11 N12 C17 24.1(3) . . . . ?
O20 B11 N12 C21 -94.4(3) . . . . ?
O20 B11 O16 C14 -131.1(3) . . . . ?
C21 N12 C13 C14 -143.1(2) . . . . ?
C21 N12 C17 C18 99.0(3) . . . . ?
N2 C1 B11 N12 68.9(4) . . . . ?
N2 C1 B11 O16 -45.7(4) . . . . ?
N2 C1 B11 O20 -173.9(3) . . . . ?
N2 C1 C5 C4 0.9(4) . . . . ?
N2 N3 C31 C32 -54.7(4) . . . . ?
N2 N3 C31 C36 123.6(3) . . . . ?
N2 N3 C4 C41 -179.9(3) . . . . ?
N2 N3 C4 C5 0.0(4) . . . . ?
N3 C31 C32 C33 177.3(3) . . . . ?
N3 C31 C36 C35 -177.3(3) . . . . ?
N3 C4 C5 C1 -0.5(4) . . . . ?
C31 N3 C4 C41 -1.1(5) . . . . ?
C31 N3 C4 C5 178.8(3) . . . . ?
C31 C32 C33 C34 0.5(5) . . . . ?
C32 C31 C36 C35 1.0(5) . . . . ?
C32 C33 C34 C35 0.0(5) . . . . ?
C33 C34 C35 C36 -0.1(5) . . . . ?
C34 C35 C36 C31 -0.4(5) . . . . ?
C36 C31 C32 C33 -1.0(5) . . . . ?
C4 N3 C31 C32 126.5(3) . . . . ?
C4 N3 C31 C36 -55.1(5) . . . . ?
C41 C4 C5 C1 179.4(3) . . . . ?
C5 C1 B11 N12 -114.7(4) . . . . ?
C5 C1 B11 O16 130.8(3) . . . . ?
C5 C1 B11 O20 2.6(5) . . . . ?
C5 C1 N2 N3 -0.8(3) . . . . ?

loop_
_twin_individual_id
_twin_individual_mass_fraction_refined
_oxdiff_twin_reflns_isolated
_oxdiff_twin_reflns_overlapped
_twin_individual_twin_lattice_type
_twin_individual_twin_matrix_11
_twin_individual_twin_matrix_12
_twin_individual_twin_matrix_13
_twin_individual_twin_matrix_21
_twin_individual_twin_matrix_22
_twin_individual_twin_matrix_23
_twin_individual_twin_matrix_31
_twin_individual_twin_matrix_32
_twin_individual_twin_matrix_33
1 0.741(2) 5709 3740 ref 1.0000 0.0000 0.0000 0.0000 1.0000 0.0000 0.0000 0.0000 1.0000
2 0.259(2) 0 3740 nmt 1.0011 0.0001 0.1254 0.0005 -1.0004 0.0000 -0.0011 0.0001 -0.9997

loop_
_exptl_oxdiff_crystal_face_indexfrac_h
_exptl_oxdiff_crystal_face_indexfrac_k
_exptl_oxdiff_crystal_face_indexfrac_l
_exptl_oxdiff_crystal_face_x
_exptl_oxdiff_crystal_face_y
_exptl_oxdiff_crystal_face_z
0.0642 6.7810 0.7371 -0.0200 -0.0588 0.9981
7.1282 0.4101 -1.9569 0.3315 0.9364 0.1149
0.3726 -6.7652 -0.8580 0.0403 0.1163 -0.9924
-7.1122 0.4326 2.0463 -0.3336 -0.9427 0.0092
1.3657 -0.4995 7.6900 0.9273 -0.3115 0.0154
-1.2688 0.6741 -7.8798 -0.9427 0.3336 0.0093
